data_7028503
loop_
_publ_author_name
'Davies, David L.'
'Lelj, Francesco'
'Lowe, Mark P.'
'Ryder, Karl S.'
'Singh, Kuldip'
'Singh, Shalini'

_publ_section_title
;
 Pyridine imines as ligands in luminescent iridium complexes.
;
_journal_issue 10
_journal_name_full 'Dalton transactions (Cambridge, England : 2003)'
_journal_page_first 4026
_journal_page_last 4039
_journal_paper_doi 10.1039/c3dt52975d
_journal_volume 43
_journal_year 2014
_chemical_formula_moiety '(C30 H23 Br F6 Ir N6 P)(C H2 Cl2)'
_chemical_formula_sum 'C31 H25 Br Cl2 F6 Ir N6 P'
_chemical_formula_weight 969.55
_chemical_name_systematic
;
?
;
_space_group_IT_number 14
_symmetry_cell_setting monoclinic
_symmetry_space_group_name_Hall '-P 2ybc'
_symmetry_space_group_name_H-M 'P 1 21/c 1'
_atom_sites_solution_hydrogens geom
_atom_sites_solution_primary direct
_atom_sites_solution_secondary difmap
_audit_creation_method SHELXL-97
_cell_angle_alpha 90.00
_cell_angle_beta 106.849(3)
_cell_angle_gamma 90.00
_cell_formula_units_Z 4
_cell_length_a 12.112(2)
_cell_length_b 17.706(3)
_cell_length_c 16.566(3)
_cell_measurement_reflns_used 883
_cell_measurement_temperature 150(2)
_cell_measurement_theta_max 23.530
_cell_measurement_theta_min 2.635
_cell_volume 3400.2(10)
_computing_cell_refinement 'Bruker SMART'
_computing_data_collection 'Bruker SMART'
_computing_data_reduction 'Bruker SHELXTL'
_computing_molecular_graphics 'Bruker SHELXTL'
_computing_publication_material 'Bruker SHELXTL'
_computing_structure_refinement 'SHELXL-97 (Sheldrick, 1997)'
_computing_structure_solution 'SHELXS-97 (Sheldrick, 1990)'
_diffrn_ambient_temperature 150(2)
_diffrn_measured_fraction_theta_full 1.000
_diffrn_measured_fraction_theta_max 1.000
_diffrn_measurement_device_type 'Bruker Apex 2000 CCD area detector'
_diffrn_measurement_method 'phi and omega scans'
_diffrn_radiation_monochromator graphite
_diffrn_radiation_source 'fine-focus sealed tube'
_diffrn_radiation_type MoK\a
_diffrn_radiation_wavelength 0.71073
_diffrn_reflns_av_R_equivalents 0.0544
_diffrn_reflns_av_sigmaI/netI 0.0531
_diffrn_reflns_limit_h_max 14
_diffrn_reflns_limit_h_min -14
_diffrn_reflns_limit_k_max 20
_diffrn_reflns_limit_k_min -21
_diffrn_reflns_limit_l_max 19
_diffrn_reflns_limit_l_min -19
_diffrn_reflns_number 24390
_diffrn_reflns_theta_full 25.00
_diffrn_reflns_theta_max 25.00
_diffrn_reflns_theta_min 1.72
_exptl_absorpt_coefficient_mu 5.372
_exptl_absorpt_correction_T_max 0.746
_exptl_absorpt_correction_T_min 0.504
_exptl_absorpt_correction_type empirical
_exptl_absorpt_process_details
;
absorption correction based on 12259 reflections(SADABS);Rint 0.0963 before
correction and 0.0399 after.
;
_exptl_crystal_colour red
_exptl_crystal_density_diffrn 1.894
_exptl_crystal_density_method 'not measured'
_exptl_crystal_description plate
_exptl_crystal_F_000 1872
_exptl_crystal_size_max 0.21
_exptl_crystal_size_mid 0.15
_exptl_crystal_size_min 0.06
_refine_diff_density_max 1.440
_refine_diff_density_min -0.761
_refine_diff_density_rms 0.111
_refine_ls_extinction_method none
_refine_ls_goodness_of_fit_ref 0.950
_refine_ls_hydrogen_treatment constr
_refine_ls_matrix_type full
_refine_ls_number_parameters 406
_refine_ls_number_reflns 5999
_refine_ls_number_restraints 0
_refine_ls_restrained_S_all 0.950
_refine_ls_R_factor_all 0.0433
_refine_ls_R_factor_gt 0.0331
_refine_ls_shift/su_max 0.002
_refine_ls_shift/su_mean 0.000
_refine_ls_structure_factor_coef Fsqd
_refine_ls_weighting_details 'calc w=1/[\s^2^(Fo^2^)+(0.0295P)^2^+0.0000P] where P=(Fo^2^+2Fc^2^)/3'
_refine_ls_weighting_scheme calc
_refine_ls_wR_factor_gt 0.0668
_refine_ls_wR_factor_ref 0.0691
_reflns_number_gt 4827
_reflns_number_total 5999
_reflns_threshold_expression >2sigma(I)
_cod_data_source_file c3dt52975d.txt
_cod_data_source_block 06075_4a
_cod_depositor_comments
;
The following automatic conversions were performed:

'_symmetry_cell_setting' value 'Monoclinic' changed to 'monoclinic'
according to
/usr/data/users/saulius/automatic-downloads/current/RSC/lib/dictionaries/cif_core.dic
dictionary named 'cif_core.dic' version 2.4.2 from 2011-04-26.

Automatic conversion script
Id: cif_fix_values 2281 2013-09-26 08:29:07Z andrius 

The following automatic conversions were performed:

'_refine_ls_hydrogen_treatment' value 'constrained' was replaced with
the value 'constr' as specified in the replacement file
'src/cod-tools/trunk/data/replacement-values/replacement_values.lst'.

Automatic conversion script
Id: cif_fix_values 5376 2017-05-30 11:51:03Z andrius 
;
_cod_original_sg_symbol_H-M P2(1)/c
_cod_database_code 7028503

loop_
_symmetry_equiv_pos_as_xyz
'x, y, z'
'-x, y+1/2, -z+1/2'
'-x, -y, -z'
'x, -y-1/2, z-1/2'

loop_
_atom_site_label
_atom_site_type_symbol
_atom_site_fract_x
_atom_site_fract_y
_atom_site_fract_z
_atom_site_U_iso_or_equiv
_atom_site_adp_type
_atom_site_occupancy
_atom_site_symmetry_multiplicity
_atom_site_calc_flag
_atom_site_refinement_flags
Ir1 Ir 0.395371(17) 0.780640(10) 0.250624(12) 0.02808(7) Uani 1 1 d .
Br1 Br 0.83455(5) 0.52369(3) 0.15325(4) 0.04963(17) Uani 1 1 d .
N1 N 0.2658(4) 0.7063(2) 0.2137(3) 0.0402(11) Uani 1 1 d .
N2 N 0.2852(5) 0.6388(2) 0.2573(3) 0.0526(14) Uani 1 1 d .
N3 N 0.5272(3) 0.8515(2) 0.3039(2) 0.0324(10) Uani 1 1 d .
N4 N 0.5222(4) 0.8836(2) 0.3779(2) 0.0309(10) Uani 1 1 d .
N5 N 0.4579(4) 0.7520(2) 0.1451(2) 0.0299(10) Uani 1 1 d .
N6 N 0.3108(3) 0.8602(2) 0.1560(2) 0.0279(9) Uani 1 1 d .
C1 C 0.1615(5) 0.7030(3) 0.1606(4) 0.0534(17) Uani 1 1 d .
H1 H 0.1256 0.7419 0.1225 0.064 Uiso 1 1 calc R
C2 C 0.1115(7) 0.6330(4) 0.1690(6) 0.082(3) Uani 1 1 d .
H2 H 0.0371 0.6159 0.1378 0.098 Uiso 1 1 calc R
C3 C 0.1897(7) 0.5950(4) 0.2297(5) 0.076(2) Uani 1 1 d .
H3 H 0.1798 0.5459 0.2498 0.091 Uiso 1 1 calc R
C4 C 0.3935(6) 0.6317(3) 0.3198(4) 0.0507(17) Uani 1 1 d .
C5 C 0.4258(8) 0.5634(3) 0.3636(5) 0.077(3) Uani 1 1 d .
H5 H 0.3757 0.5209 0.3546 0.093 Uiso 1 1 calc R
C6 C 0.5354(9) 0.5616(5) 0.4210(5) 0.090(3) Uani 1 1 d .
H6 H 0.5612 0.5165 0.4518 0.108 Uiso 1 1 calc R
C7 C 0.6067(7) 0.6224(4) 0.4342(4) 0.077(2) Uani 1 1 d .
H7 H 0.6806 0.6196 0.4744 0.093 Uiso 1 1 calc R
C8 C 0.5723(6) 0.6884(3) 0.3895(3) 0.0517(16) Uani 1 1 d .
H8 H 0.6233 0.7304 0.4000 0.062 Uiso 1 1 calc R
C9 C 0.4663(5) 0.6951(3) 0.3300(3) 0.0417(15) Uani 1 1 d .
C10 C 0.6250(5) 0.8744(3) 0.2922(3) 0.0423(14) Uani 1 1 d .
H10 H 0.6513 0.8610 0.2454 0.051 Uiso 1 1 calc R
C11 C 0.6838(5) 0.9205(3) 0.3574(3) 0.0449(14) Uani 1 1 d .
H11 H 0.7560 0.9444 0.3636 0.054 Uiso 1 1 calc R
C12 C 0.6173(5) 0.9252(3) 0.4114(3) 0.0411(14) Uani 1 1 d .
H12 H 0.6350 0.9526 0.4628 0.049 Uiso 1 1 calc R
C13 C 0.4208(4) 0.8676(3) 0.4028(3) 0.0316(12) Uani 1 1 d .
C14 C 0.4050(5) 0.8977(3) 0.4757(3) 0.0371(13) Uani 1 1 d .
H14 H 0.4608 0.9303 0.5109 0.045 Uiso 1 1 calc R
C15 C 0.3065(5) 0.8788(3) 0.4955(3) 0.0419(14) Uani 1 1 d .
H15 H 0.2936 0.8983 0.5455 0.050 Uiso 1 1 calc R
C16 C 0.2248(5) 0.8314(3) 0.4432(3) 0.0414(14) Uani 1 1 d .
H16 H 0.1564 0.8189 0.4573 0.050 Uiso 1 1 calc R
C17 C 0.2433(5) 0.8024(3) 0.3703(3) 0.0392(13) Uani 1 1 d .
H17 H 0.1871 0.7700 0.3351 0.047 Uiso 1 1 calc R
C18 C 0.3424(4) 0.8197(3) 0.3480(3) 0.0310(12) Uani 1 1 d .
C19 C 0.2358(4) 0.9130(3) 0.1629(3) 0.0371(13) Uani 1 1 d .
H19 H 0.2223 0.9208 0.2160 0.045 Uiso 1 1 calc R
C20 C 0.1771(5) 0.9568(3) 0.0950(4) 0.0467(15) Uani 1 1 d .
H20 H 0.1249 0.9946 0.1020 0.056 Uiso 1 1 calc R
C21 C 0.1942(5) 0.9459(3) 0.0174(4) 0.0522(16) Uani 1 1 d .
H21 H 0.1541 0.9755 -0.0298 0.063 Uiso 1 1 calc R
C22 C 0.2711(5) 0.8907(3) 0.0094(4) 0.0474(15) Uani 1 1 d .
H22 H 0.2838 0.8813 -0.0436 0.057 Uiso 1 1 calc R
C23 C 0.3295(4) 0.8492(3) 0.0799(3) 0.0336(12) Uani 1 1 d .
C24 C 0.4129(5) 0.7915(3) 0.0783(3) 0.0336(12) Uani 1 1 d .
H24 H 0.4346 0.7827 0.0284 0.040 Uiso 1 1 calc R
C25 C 0.5462(4) 0.6988(3) 0.1451(3) 0.0290(12) Uani 1 1 d .
C26 C 0.6377(5) 0.7186(3) 0.1148(3) 0.0371(13) Uani 1 1 d .
H26 H 0.6416 0.7678 0.0929 0.045 Uiso 1 1 calc R
C27 C 0.7226(5) 0.6666(3) 0.1169(3) 0.0405(13) Uani 1 1 d .
H27 H 0.7856 0.6799 0.0964 0.049 Uiso 1 1 calc R
C28 C 0.7168(4) 0.5952(3) 0.1485(3) 0.0358(13) Uani 1 1 d .
C29 C 0.6262(4) 0.5752(3) 0.1789(3) 0.0341(12) Uani 1 1 d .
H29 H 0.6223 0.5259 0.2004 0.041 Uiso 1 1 calc R
C30 C 0.5412(4) 0.6274(3) 0.1780(3) 0.0336(12) Uani 1 1 d .
H30 H 0.4794 0.6143 0.1999 0.040 Uiso 1 1 calc R
P1 P 0.10347(13) 0.39154(9) 0.32099(10) 0.0452(4) Uani 1 1 d .
F1 F 0.1478(4) 0.3127(2) 0.3136(5) 0.166(3) Uani 1 1 d .
F2 F 0.0999(5) 0.3793(3) 0.4141(3) 0.136(2) Uani 1 1 d .
F3 F 0.2316(3) 0.4221(3) 0.3565(3) 0.1032(15) Uani 1 1 d .
F4 F 0.0605(4) 0.4738(2) 0.3301(3) 0.0969(14) Uani 1 1 d .
F5 F 0.1069(4) 0.4120(3) 0.2304(2) 0.1063(16) Uani 1 1 d .
F6 F -0.0224(3) 0.3627(2) 0.2844(3) 0.0928(14) Uani 1 1 d .

loop_
_atom_site_aniso_label
_atom_site_aniso_U_11
_atom_site_aniso_U_22
_atom_site_aniso_U_33
_atom_site_aniso_U_23
_atom_site_aniso_U_13
_atom_site_aniso_U_12
Ir1 0.03627(13) 0.02542(11) 0.02481(11) 0.00123(9) 0.01240(9) 0.00048(10)
Br1 0.0394(3) 0.0356(3) 0.0760(4) -0.0018(3) 0.0200(3) 0.0033(3)
N1 0.050(3) 0.037(3) 0.040(3) -0.004(2) 0.023(2) -0.010(2)
N2 0.084(4) 0.025(3) 0.072(4) -0.003(2) 0.059(3) -0.009(3)
N3 0.036(3) 0.035(2) 0.028(2) -0.0027(19) 0.010(2) 0.000(2)
N4 0.036(3) 0.028(2) 0.028(2) 0.0013(18) 0.007(2) 0.001(2)
N5 0.039(3) 0.028(2) 0.025(2) -0.0044(18) 0.015(2) 0.000(2)
N6 0.029(2) 0.029(2) 0.027(2) -0.0003(18) 0.0094(19) -0.0021(19)
C1 0.045(4) 0.057(4) 0.066(4) -0.013(3) 0.028(4) -0.014(3)
C2 0.062(5) 0.070(5) 0.132(7) -0.041(5) 0.057(5) -0.042(4)
C3 0.075(6) 0.046(4) 0.130(7) -0.014(5) 0.065(5) -0.020(4)
C4 0.079(5) 0.038(4) 0.052(4) 0.009(3) 0.047(4) 0.014(3)
C5 0.135(8) 0.035(4) 0.102(6) 0.023(4) 0.100(6) 0.021(4)
C6 0.135(9) 0.074(6) 0.086(6) 0.044(5) 0.072(6) 0.058(6)
C7 0.107(7) 0.078(5) 0.056(5) 0.024(4) 0.038(4) 0.047(5)
C8 0.069(5) 0.056(4) 0.031(3) 0.011(3) 0.015(3) 0.024(3)
C9 0.067(4) 0.031(3) 0.039(3) 0.002(2) 0.035(3) 0.009(3)
C10 0.043(4) 0.047(3) 0.043(3) -0.005(3) 0.022(3) -0.006(3)
C11 0.039(3) 0.044(3) 0.050(4) -0.010(3) 0.011(3) -0.009(3)
C12 0.046(4) 0.036(3) 0.038(3) -0.004(3) 0.006(3) -0.001(3)
C13 0.042(3) 0.031(3) 0.024(3) 0.009(2) 0.012(2) 0.010(2)
C14 0.051(4) 0.033(3) 0.028(3) 0.004(2) 0.013(3) 0.009(3)
C15 0.065(4) 0.039(3) 0.027(3) -0.001(2) 0.022(3) 0.011(3)
C16 0.048(4) 0.048(4) 0.036(3) 0.012(3) 0.023(3) 0.005(3)
C17 0.047(4) 0.038(3) 0.032(3) 0.007(2) 0.010(3) 0.006(3)
C18 0.046(3) 0.028(3) 0.022(3) 0.001(2) 0.013(2) 0.005(2)
C19 0.039(3) 0.033(3) 0.042(3) -0.002(3) 0.017(3) -0.004(3)
C20 0.047(4) 0.036(3) 0.058(4) 0.012(3) 0.017(3) 0.018(3)
C21 0.054(4) 0.057(4) 0.046(4) 0.023(3) 0.014(3) 0.014(3)
C22 0.054(4) 0.055(4) 0.039(3) 0.015(3) 0.021(3) 0.012(3)
C23 0.040(3) 0.033(3) 0.030(3) 0.008(2) 0.014(2) -0.004(3)
C24 0.048(3) 0.031(3) 0.025(3) 0.000(2) 0.016(2) -0.003(3)
C25 0.034(3) 0.026(3) 0.025(3) 0.000(2) 0.006(2) -0.001(2)
C26 0.046(3) 0.029(3) 0.042(3) 0.000(2) 0.021(3) -0.002(3)
C27 0.038(3) 0.038(3) 0.048(3) -0.005(3) 0.017(3) -0.003(3)
C28 0.033(3) 0.032(3) 0.040(3) -0.008(2) 0.007(3) -0.001(2)
C29 0.043(3) 0.026(3) 0.035(3) 0.004(2) 0.015(3) -0.001(3)
C30 0.042(3) 0.035(3) 0.027(3) 0.000(2) 0.014(2) 0.002(3)
P1 0.0354(9) 0.0437(9) 0.0527(10) 0.0089(8) 0.0069(8) -0.0022(7)
F1 0.094(4) 0.045(3) 0.310(8) -0.006(4) -0.021(4) 0.032(3)
F2 0.166(5) 0.169(5) 0.069(3) 0.035(3) 0.026(3) -0.067(4)
F3 0.050(3) 0.132(4) 0.117(4) -0.018(3) 0.008(2) -0.029(3)
F4 0.116(4) 0.073(3) 0.095(3) -0.030(2) 0.022(3) 0.020(3)
F5 0.150(4) 0.127(4) 0.056(3) -0.011(3) 0.052(3) -0.031(3)
F6 0.046(2) 0.112(3) 0.114(3) -0.020(3) 0.014(2) -0.025(2)

loop_
_atom_type_symbol
_atom_type_description
_atom_type_scat_dispersion_real
_atom_type_scat_dispersion_imag
_atom_type_scat_source
C C 0.0033 0.0016 'International Tables Vol C Tables 4.2.6.8 and 6.1.1.4'
H H 0.0000 0.0000 'International Tables Vol C Tables 4.2.6.8 and 6.1.1.4'
N N 0.0061 0.0033 'International Tables Vol C Tables 4.2.6.8 and 6.1.1.4'
F F 0.0171 0.0103 'International Tables Vol C Tables 4.2.6.8 and 6.1.1.4'
P P 0.1023 0.0942 'International Tables Vol C Tables 4.2.6.8 and 6.1.1.4'
Br Br -0.2901 2.4595 'International Tables Vol C Tables 4.2.6.8 and 6.1.1.4'
Ir Ir -1.4442 7.9887 'International Tables Vol C Tables 4.2.6.8 and 6.1.1.4'
Cl Cl 0.1484 0.1585 'International Tables Vol C Tables 4.2.6.8 and 6.1.1.4'

loop_
_geom_angle_atom_site_label_1
_geom_angle_atom_site_label_2
_geom_angle_atom_site_label_3
_geom_angle
N1 Ir1 N3 172.28(16)
N1 Ir1 C18 93.83(19)
N3 Ir1 C18 80.35(18)
N1 Ir1 C9 81.6(2)
N3 Ir1 C9 92.7(2)
C18 Ir1 C9 84.90(19)
N1 Ir1 N6 92.42(17)
N3 Ir1 N6 93.53(15)
C18 Ir1 N6 99.44(17)
C9 Ir1 N6 172.91(19)
N1 Ir1 N5 91.49(16)
N3 Ir1 N5 94.68(16)
C18 Ir1 N5 173.46(17)
C9 Ir1 N5 99.66(17)
N6 Ir1 N5 76.50(15)
C1 N1 N2 107.2(5)
C1 N1 Ir1 138.6(4)
N2 N1 Ir1 114.1(4)
C3 N2 N1 108.6(6)
C3 N2 C4 135.3(6)
N1 N2 C4 116.0(5)
C10 N3 N4 106.1(4)
C10 N3 Ir1 139.2(4)
N4 N3 Ir1 114.6(3)
C12 N4 N3 110.1(4)
C12 N4 C13 133.9(4)
N3 N4 C13 116.1(4)
C24 N5 C25 119.2(4)
C24 N5 Ir1 114.1(3)
C25 N5 Ir1 126.5(3)
C19 N6 C23 118.7(4)
C19 N6 Ir1 126.5(3)
C23 N6 Ir1 114.4(3)
N1 C1 C2 109.4(7)
N1 C1 H1 125.3
C2 C1 H1 125.3
C3 C2 C1 106.6(7)
C3 C2 H2 126.7
C1 C2 H2 126.7
C2 C3 N2 108.2(6)
C2 C3 H3 125.9
N2 C3 H3 125.9
C9 C4 C5 123.6(7)
C9 C4 N2 115.5(5)
C5 C4 N2 120.8(7)
C6 C5 C4 116.1(7)
C6 C5 H5 122.0
C4 C5 H5 122.0
C7 C6 C5 121.9(7)
C7 C6 H6 119.0
C5 C6 H6 119.0
C6 C7 C8 120.4(8)
C6 C7 H7 119.8
C8 C7 H7 119.8
C9 C8 C7 121.9(7)
C9 C8 H8 119.0
C7 C8 H8 119.0
C8 C9 C4 116.1(6)
C8 C9 Ir1 131.3(5)
C4 C9 Ir1 112.6(5)
N3 C10 C11 110.5(5)
N3 C10 H10 124.8
C11 C10 H10 124.8
C12 C11 C10 106.2(5)
C12 C11 H11 126.9
C10 C11 H11 126.9
N4 C12 C11 107.1(5)
N4 C12 H12 126.5
C11 C12 H12 126.5
C14 C13 C18 124.2(5)
C14 C13 N4 121.5(5)
C18 C13 N4 114.3(4)
C15 C14 C13 117.9(5)
C15 C14 H14 121.1
C13 C14 H14 121.1
C14 C15 C16 120.6(5)
C14 C15 H15 119.7
C16 C15 H15 119.7
C17 C16 C15 120.0(5)
C17 C16 H16 120.0
C15 C16 H16 120.0
C18 C17 C16 121.3(5)
C18 C17 H17 119.4
C16 C17 H17 119.4
C17 C18 C13 116.0(4)
C17 C18 Ir1 129.4(4)
C13 C18 Ir1 114.4(4)
N6 C19 C20 121.9(5)
N6 C19 H19 119.0
C20 C19 H19 119.0
C21 C20 C19 120.0(5)
C21 C20 H20 120.0
C19 C20 H20 120.0
C20 C21 C22 118.5(5)
C20 C21 H21 120.7
C22 C21 H21 120.7
C21 C22 C23 119.2(5)
C21 C22 H22 120.4
C23 C22 H22 120.4
N6 C23 C22 121.6(5)
N6 C23 C24 115.1(4)
C22 C23 C24 123.3(5)
N5 C24 C23 119.5(4)
N5 C24 H24 120.2
C23 C24 H24 120.2
C30 C25 C26 120.3(5)
C30 C25 N5 119.0(4)
C26 C25 N5 120.8(4)
C27 C26 C25 119.5(5)
C27 C26 H26 120.3
C25 C26 H26 120.3
C26 C27 C28 120.3(5)
C26 C27 H27 119.8
C28 C27 H27 119.8
C27 C28 C29 120.5(5)
C27 C28 Br1 120.6(4)
C29 C28 Br1 118.9(4)
C30 C29 C28 119.7(5)
C30 C29 H29 120.2
C28 C29 H29 120.2
C29 C30 C25 119.8(5)
C29 C30 H30 120.1
C25 C30 H30 120.1
F1 P1 F6 89.8(3)
F1 P1 F5 91.6(4)
F6 P1 F5 89.9(3)
F1 P1 F4 178.6(3)
F6 P1 F4 91.6(2)
F5 P1 F4 88.8(3)
F1 P1 F2 93.6(4)
F6 P1 F2 92.0(3)
F5 P1 F2 174.4(3)
F4 P1 F2 86.0(3)
F1 P1 F3 90.7(3)
F6 P1 F3 178.7(3)
F5 P1 F3 88.9(2)
F4 P1 F3 87.9(3)
F2 P1 F3 89.2(3)

loop_
_geom_bond_atom_site_label_1
_geom_bond_atom_site_label_2
_geom_bond_distance
Ir1 N1 2.003(4)
Ir1 N3 2.021(4)
Ir1 C18 2.023(5)
Ir1 C9 2.027(5)
Ir1 N6 2.135(4)
Ir1 N5 2.157(4)
Br1 C28 1.891(5)
N1 C1 1.315(7)
N1 N2 1.381(6)
N2 C3 1.357(8)
N2 C4 1.422(8)
N3 C10 1.319(6)
N3 N4 1.368(5)
N4 C12 1.343(6)
N4 C13 1.433(6)
N5 C24 1.288(6)
N5 C25 1.426(6)
N6 C19 1.332(6)
N6 C23 1.359(6)
C1 C2 1.403(8)
C1 H1 0.9500
C2 C3 1.346(10)
C2 H2 0.9500
C3 H3 0.9500
C4 C9 1.407(8)
C4 C5 1.407(8)
C5 C6 1.391(10)
C5 H5 0.9500
C6 C7 1.357(10)
C6 H6 0.9500
C7 C8 1.382(8)
C7 H7 0.9500
C8 C9 1.378(8)
C8 H8 0.9500
C10 C11 1.375(7)
C10 H10 0.9500
C11 C12 1.369(7)
C11 H11 0.9500
C12 H12 0.9500
C13 C14 1.382(6)
C13 C18 1.395(7)
C14 C15 1.368(7)
C14 H14 0.9500
C15 C16 1.391(7)
C15 H15 0.9500
C16 C17 1.389(7)
C16 H16 0.9500
C17 C18 1.389(7)
C17 H17 0.9500
C19 C20 1.381(7)
C19 H19 0.9500
C20 C21 1.375(7)
C20 H20 0.9500
C21 C22 1.382(7)
C21 H21 0.9500
C22 C23 1.387(7)
C22 H22 0.9500
C23 C24 1.442(7)
C24 H24 0.9500
C25 C30 1.386(6)
C25 C26 1.387(7)
C26 C27 1.374(7)
C26 H26 0.9500
C27 C28 1.378(7)
C27 H27 0.9500
C28 C29 1.380(7)
C29 C30 1.379(6)
C29 H29 0.9500
C30 H30 0.9500
P1 F1 1.514(4)
P1 F6 1.555(4)
P1 F5 1.556(4)
P1 F4 1.569(4)
P1 F2 1.571(5)
P1 F3 1.587(4)

loop_
_geom_torsion_atom_site_label_1
_geom_torsion_atom_site_label_2
_geom_torsion_atom_site_label_3
_geom_torsion_atom_site_label_4
_geom_torsion
N3 Ir1 N1 C1 133.7(12)
C18 Ir1 N1 C1 92.9(6)
C9 Ir1 N1 C1 177.2(6)
N6 Ir1 N1 C1 -6.7(6)
N5 Ir1 N1 C1 -83.3(6)
N3 Ir1 N1 N2 -42.7(14)
C18 Ir1 N1 N2 -83.4(3)
C9 Ir1 N1 N2 0.8(3)
N6 Ir1 N1 N2 176.9(3)
N5 Ir1 N1 N2 100.4(3)
C1 N1 N2 C3 -0.5(6)
Ir1 N1 N2 C3 177.0(4)
C1 N1 N2 C4 -178.7(5)
Ir1 N1 N2 C4 -1.2(5)
N1 Ir1 N3 C10 138.2(12)
C18 Ir1 N3 C10 179.6(6)
C9 Ir1 N3 C10 95.2(6)
N6 Ir1 N3 C10 -81.4(6)
N5 Ir1 N3 C10 -4.7(6)
N1 Ir1 N3 N4 -36.3(14)
C18 Ir1 N3 N4 5.1(3)
C9 Ir1 N3 N4 -79.3(3)
N6 Ir1 N3 N4 104.1(3)
N5 Ir1 N3 N4 -179.2(3)
C10 N3 N4 C12 -0.7(5)
Ir1 N3 N4 C12 175.5(3)
C10 N3 N4 C13 178.8(4)
Ir1 N3 N4 C13 -5.0(5)
N1 Ir1 N5 C24 89.1(4)
N3 Ir1 N5 C24 -95.6(4)
C18 Ir1 N5 C24 -55.3(17)
C9 Ir1 N5 C24 170.8(4)
N6 Ir1 N5 C24 -3.1(3)
N1 Ir1 N5 C25 -95.2(4)
N3 Ir1 N5 C25 80.2(4)
C18 Ir1 N5 C25 120.5(15)
C9 Ir1 N5 C25 -13.4(4)
N6 Ir1 N5 C25 172.7(4)
N1 Ir1 N6 C19 87.8(4)
N3 Ir1 N6 C19 -87.3(4)
C18 Ir1 N6 C19 -6.5(4)
C9 Ir1 N6 C19 120.9(14)
N5 Ir1 N6 C19 178.7(4)
N1 Ir1 N6 C23 -85.7(3)
N3 Ir1 N6 C23 99.2(3)
C18 Ir1 N6 C23 -180.0(3)
C9 Ir1 N6 C23 -52.6(16)
N5 Ir1 N6 C23 5.3(3)
N2 N1 C1 C2 -0.1(6)
Ir1 N1 C1 C2 -176.6(4)
N1 C1 C2 C3 0.6(8)
C1 C2 C3 N2 -0.8(8)
N1 N2 C3 C2 0.8(7)
C4 N2 C3 C2 178.6(6)
C3 N2 C4 C9 -176.6(6)
N1 N2 C4 C9 1.0(6)
C3 N2 C4 C5 7.1(10)
N1 N2 C4 C5 -175.2(5)
C9 C4 C5 C6 1.6(9)
N2 C4 C5 C6 177.5(5)
C4 C5 C6 C7 0.4(10)
C5 C6 C7 C8 -0.9(11)
C6 C7 C8 C9 -0.5(10)
C7 C8 C9 C4 2.3(8)
C7 C8 C9 Ir1 -176.1(4)
C5 C4 C9 C8 -2.9(8)
N2 C4 C9 C8 -179.0(5)
C5 C4 C9 Ir1 175.8(4)
N2 C4 C9 Ir1 -0.3(6)
N1 Ir1 C9 C8 178.2(5)
N3 Ir1 C9 C8 -7.1(5)
C18 Ir1 C9 C8 -87.2(5)
N6 Ir1 C9 C8 144.7(13)
N5 Ir1 C9 C8 88.1(5)
N1 Ir1 C9 C4 -0.3(4)
N3 Ir1 C9 C4 174.4(4)
C18 Ir1 C9 C4 94.4(4)
N6 Ir1 C9 C4 -33.7(17)
N5 Ir1 C9 C4 -90.4(4)
N4 N3 C10 C11 0.3(6)
Ir1 N3 C10 C11 -174.5(4)
N3 C10 C11 C12 0.3(6)
N3 N4 C12 C11 0.9(6)
C13 N4 C12 C11 -178.5(5)
C10 C11 C12 N4 -0.7(6)
C12 N4 C13 C14 0.2(8)
N3 N4 C13 C14 -179.1(4)
C12 N4 C13 C18 -179.4(5)
N3 N4 C13 C18 1.3(6)
C18 C13 C14 C15 0.4(7)
N4 C13 C14 C15 -179.2(4)
C13 C14 C15 C16 -0.5(7)
C14 C15 C16 C17 0.4(8)
C15 C16 C17 C18 -0.1(8)
C16 C17 C18 C13 0.0(7)
C16 C17 C18 Ir1 175.8(4)
C14 C13 C18 C17 -0.1(7)
N4 C13 C18 C17 179.5(4)
C14 C13 C18 Ir1 -176.6(4)
N4 C13 C18 Ir1 3.1(5)
N1 Ir1 C18 C17 -5.4(5)
N3 Ir1 C18 C17 179.7(5)
C9 Ir1 C18 C17 -86.6(5)
N6 Ir1 C18 C17 87.7(5)
N5 Ir1 C18 C17 138.9(14)
N1 Ir1 C18 C13 170.5(4)
N3 Ir1 C18 C13 -4.4(3)
C9 Ir1 C18 C13 89.2(4)
N6 Ir1 C18 C13 -96.4(4)
N5 Ir1 C18 C13 -45.3(17)
C23 N6 C19 C20 -0.2(7)
Ir1 N6 C19 C20 -173.4(4)
N6 C19 C20 C21 0.8(8)
C19 C20 C21 C22 -0.2(9)
C20 C21 C22 C23 -1.0(9)
C19 N6 C23 C22 -1.1(7)
Ir1 N6 C23 C22 172.9(4)
C19 N6 C23 C24 179.3(4)
Ir1 N6 C23 C24 -6.7(5)
C21 C22 C23 N6 1.7(8)
C21 C22 C23 C24 -178.8(5)
C25 N5 C24 C23 -175.6(4)
Ir1 N5 C24 C23 0.6(6)
N6 C23 C24 N5 4.1(7)
C22 C23 C24 N5 -175.4(5)
C24 N5 C25 C30 -135.1(5)
Ir1 N5 C25 C30 49.3(6)
C24 N5 C25 C26 46.7(7)
Ir1 N5 C25 C26 -128.9(4)
C30 C25 C26 C27 0.8(8)
N5 C25 C26 C27 178.9(4)
C25 C26 C27 C28 0.2(8)
C26 C27 C28 C29 -0.4(8)
C26 C27 C28 Br1 -179.0(4)
C27 C28 C29 C30 -0.3(8)
Br1 C28 C29 C30 178.3(4)
C28 C29 C30 C25 1.3(7)
C26 C25 C30 C29 -1.5(7)
N5 C25 C30 C29 -179.7(4)
